data_2011265
loop_
_publ_author_name
'Othman, Abdul Hamid'
'Yang, Yang-Yi'
'Chen, Xiao-Ming'
'Ng, Seik Weng'

_publ_section_title
;
 Trigonal--planar silver coordination in
 (3,5-dinitrobenzoato)bis(triphenylphosphine)silver(I)
;
_journal_issue 8
_journal_name_full 'Acta Crystallographica Section C'
_journal_page_first e318
_journal_page_last e319
_journal_paper_doi 10.1107/S0108270100008957
_journal_volume 56
_journal_year 2000
_chemical_formula_iupac '[Ag (C7 H3 N2 O6) (C18 H15 P)2]'
_chemical_formula_moiety 'C43 H33 Ag N2 O6 P2'
_chemical_formula_sum 'C43 H33 Ag N2 O6 P2'
_chemical_formula_weight 843.52
_chemical_name_systematic
;
(3,5-dinitrobenzoato)bis(triphenylphosphine)silver(I)
;
_space_group_IT_number 15
_symmetry_cell_setting monoclinic
_symmetry_space_group_name_Hall '-C 2yc'
_symmetry_space_group_name_H-M 'C 1 2/c 1'
_audit_creation_method SHELXL-97
_cell_angle_alpha 90.00
_cell_angle_beta 111.70(3)
_cell_angle_gamma 90.00
_cell_formula_units_Z 8
_cell_length_a 44.44(2)
_cell_length_b 9.651(4)
_cell_length_c 19.527(7)
_cell_measurement_reflns_used 25
_cell_measurement_temperature 298(2)
_cell_measurement_theta_max 15.0
_cell_measurement_theta_min 7.0
_cell_volume 7781(6)
_computing_cell_refinement SHELXTL-Plus
_computing_data_collection 'SHELXTL-Plus (Sheldrick, 1990)'
_computing_data_reduction SHELXTL-Plus
_computing_publication_material SHELXL97
_computing_structure_refinement 'SHELXL97 (Sheldrick, 1997)'
_computing_structure_solution 'SHELXS97 (Sheldrick, 1997)'
_diffrn_ambient_temperature 298(2)
_diffrn_measured_fraction_theta_full .998
_diffrn_measured_fraction_theta_max .998
_diffrn_measurement_device_type 'Siemens R3m four-circle'
_diffrn_measurement_method w
_diffrn_radiation_monochromator graphite
_diffrn_radiation_source 'fine-focus sealed tube'
_diffrn_radiation_type MoK\a
_diffrn_radiation_wavelength .71073
_diffrn_reflns_av_R_equivalents .025
_diffrn_reflns_av_sigmaI/netI .0365
_diffrn_reflns_limit_h_max 56
_diffrn_reflns_limit_h_min 0
_diffrn_reflns_limit_k_max 12
_diffrn_reflns_limit_k_min 0
_diffrn_reflns_limit_l_max 23
_diffrn_reflns_limit_l_min -24
_diffrn_reflns_number 8588
_diffrn_reflns_theta_full 27.00
_diffrn_reflns_theta_max 27.00
_diffrn_reflns_theta_min 2.09
_diffrn_standards_decay_% 0
_diffrn_standards_interval_count 120
_diffrn_standards_number 2
_exptl_absorpt_coefficient_mu .651
_exptl_absorpt_correction_T_max .761
_exptl_absorpt_correction_T_min .701
_exptl_absorpt_correction_type empirical
_exptl_absorpt_process_details 'via \y scan (North et al., 1968)'
_exptl_crystal_colour Yellow
_exptl_crystal_density_diffrn 1.440
_exptl_crystal_density_method 'not measured'
_exptl_crystal_description parallelepiped
_exptl_crystal_F_000 3440
_exptl_crystal_size_max .54
_exptl_crystal_size_mid .50
_exptl_crystal_size_min .42
_refine_diff_density_max .553
_refine_diff_density_min -.381
_refine_ls_extinction_method none
_refine_ls_goodness_of_fit_ref 1.029
_refine_ls_hydrogen_treatment constr
_refine_ls_matrix_type full
_refine_ls_number_parameters 487
_refine_ls_number_reflns 8480
_refine_ls_number_restraints 0
_refine_ls_restrained_S_all 1.029
_refine_ls_R_factor_all .069
_refine_ls_R_factor_gt .042
_refine_ls_shift/su_max .001
_refine_ls_shift/su_mean .000
_refine_ls_structure_factor_coef Fsqd
_refine_ls_weighting_details 'calc w = 1/[\s^2^(Fo^2^)+(0.0555P)^2^+3.6993P] where P = (Fo^2^+2Fc^2^)/3'
_refine_ls_weighting_scheme calc
_refine_ls_wR_factor_ref .110
_reflns_number_gt 6095
_reflns_number_total 8480
_reflns_threshold_expression I>2\s(I)
_cod_data_source_file qa0348.cif
_cod_data_source_block I
_cod_depositor_comments
;
The following automatic conversions were performed:
'_symmetry_cell_setting' value 'Monoclinic' changed to 'monoclinic'
according to '/home/saulius/struct/CIF-dictionaries/cif_core.dic'
dictionary named 'cif_core.dic' version 2.4.1 from 2010-06-29.

Automatic conversion script
Id: cif_fix_enum 1527 2010-12-29 10:47:43Z saulius 

The following automatic conversions were performed:

'_symmetry_cell_setting' value 'Monoclinic' changed to 'monoclinic'
according to /home/saulius/struct/CIF-dictionaries/cif_core.dic
dictionary named 'cif_core.dic' version 2.4.1 from
2010-06-29.

'_exptl_absorpt_correction_type' value 'Empirical'
changed to 'empirical' according to
/home/saulius/struct/CIF-dictionaries/cif_core.dic dictionary named
'cif_core.dic' version 2.4.1 from 2010-06-29.

Automatic conversion script
Id: cif_fix_values 1715 2011-07-08 13:25:40Z adriana 
;
_cod_original_sg_symbol_H-M 'C 2/c'
_cod_database_code 2011265
_cod_database_fobs_code 2011265

loop_
_symmetry_equiv_pos_as_xyz
'x, y, z'
'-x, y, -z+1/2'
'x+1/2, y+1/2, z'
'-x+1/2, y+1/2, -z+1/2'
'-x, -y, -z'
'x, -y, z-1/2'
'-x+1/2, -y+1/2, -z'
'x+1/2, -y+1/2, z-1/2'

loop_
_atom_site_label
_atom_site_fract_x
_atom_site_fract_y
_atom_site_fract_z
_atom_site_U_iso_or_equiv
_atom_site_adp_type
_atom_site_calc_flag
_atom_site_refinement_flags
_atom_site_occupancy
_atom_site_disorder_assembly
_atom_site_disorder_group
_atom_site_type_symbol
Ag1 .122756(5) .28914(3) .029410(10) .04680(10) Uani d . 1 . . Ag
P1 .17550(2) .28226(8) .01851(4) .0377(2) Uani d . 1 . . P
P2 .07142(2) .16794(9) .01032(5) .0447(2) Uani d . 1 . . P
O1 .11580(10) .4622(3) .1021(2) .1080(10) Uani d . 1 . . O
O2 .14350(10) .6027(3) .0576(2) .0790(10) Uani d . 1 . . O
O3 .16130(10) 1.0777(3) .1586(2) .0900(10) Uani d . 1 . . O
O4 .16000(10) 1.1150(3) .2660(2) .0920(10) Uani d . 1 . . O
O5 .09740(10) .7978(3) .3536(2) .0840(10) Uani d . 1 . . O
O6 .08260(10) .5997(4) .2990(2) .0930(10) Uani d . 1 . . O
N1 .15530(10) 1.0431(3) .2120(2) .0660(10) Uani d . 1 . . N
N2 .09630(10) .7122(4) .3065(2) .0640(10) Uani d . 1 . . N
C1 .20870(10) .3659(3) .0923(2) .0430(10) Uani d . 1 . . C
C2 .21070(10) .3490(5) .1637(2) .0690(10) Uani d . 1 . . C
C3 .23590(10) .4090(6) .2216(2) .095(2) Uani d . 1 . . C
C4 .25890(10) .4869(5) .2084(3) .0850(10) Uani d . 1 . . C
C5 .25740(10) .5048(5) .1375(3) .0770(10) Uani d . 1 . . C
C6 .23250(10) .4429(4) .0795(2) .0590(10) Uani d . 1 . . C
C7 .18970(10) .1052(3) .0167(2) .0420(10) Uani d . 1 . . C
C8 .16740(10) .0096(4) -.0251(2) .0670(10) Uani d . 1 . . C
C9 .17580(10) -.1266(4) -.0271(3) .090(2) Uani d . 1 . . C
C10 .20690(10) -.1698(5) .0132(3) .0870(10) Uani d . 1 . . C
C11 .22930(10) -.0779(4) .0548(2) .0760(10) Uani d . 1 . . C
C12 .22090(10) .0605(4) .0568(2) .0590(10) Uani d . 1 . . C
C13 .17670(10) .3631(3) -.0652(2) .0430(10) Uani d . 1 . . C
C14 .19300(10) .3052(4) -.1075(2) .0520(10) Uani d . 1 . . C
C15 .19360(10) .3750(5) -.1690(2) .0640(10) Uani d . 1 . . C
C16 .17830(10) .5006(5) -.1888(2) .0690(10) Uani d . 1 . . C
C17 .16210(10) .5582(4) -.1475(2) .0690(10) Uani d . 1 . . C
C18 .16120(10) .4895(4) -.0860(2) .0540(10) Uani d . 1 . . C
C19 .03460(10) .2682(3) -.0361(2) .0470(10) Uani d . 1 . . C
C20 .03180(10) .3415(5) -.0988(2) .0730(10) Uani d . 1 . . C
C21 .00410(10) .4159(5) -.1372(2) .0870(10) Uani d . 1 . . C
C22 -.02110(10) .4210(5) -.1128(3) .0770(10) Uani d . 1 . . C
C23 -.01850(10) .3522(4) -.0501(2) .0680(10) Uani d . 1 . . C
C24 .00890(10) .2755(4) -.0115(2) .0580(10) Uani d . 1 . . C
C25 .06380(10) .0036(4) -.0394(2) .0470(10) Uani d . 1 . . C
C26 .03360(10) -.0351(4) -.0905(2) .0610(10) Uani d . 1 . . C
C27 .02940(10) -.1641(5) -.1238(2) .0770(10) Uani d . 1 . . C
C28 .05470(10) -.2537(5) -.1082(3) .0770(10) Uani d . 1 . . C
C29 .08440(10) -.2176(5) -.0585(3) .0820(10) Uani d . 1 . . C
C30 .08930(10) -.0885(4) -.0253(2) .0650(10) Uani d . 1 . . C
C31 .06800(10) .1223(4) .0980(2) .0480(10) Uani d . 1 . . C
C32 .07920(10) .2185(4) .1555(2) .0620(10) Uani d . 1 . . C
C33 .07540(10) .1915(5) .2216(2) .0720(10) Uani d . 1 . . C
C34 .06140(10) .0698(5) .2319(2) .0710(10) Uani d . 1 . . C
C35 .05100(10) -.0258(4) .1765(2) .0620(10) Uani d . 1 . . C
C36 .05430(10) -.0005(4) .1094(2) .0540(10) Uani d . 1 . . C
C37 .12930(10) .5731(4) .0990(2) .0610(10) Uani d . 1 . . C
C38 .12780(10) .6808(3) .1546(2) .0490(10) Uani d . 1 . . C
C39 .14200(10) .8102(3) .1577(2) .0490(10) Uani d . 1 . . C
C40 .14110(10) .9039(3) .2103(2) .0490(10) Uani d . 1 . . C
C41 .12720(10) .8746(4) .2612(2) .0520(10) Uani d . 1 . . C
C42 .11280(10) .7464(4) .2554(2) .0490(10) Uani d . 1 . . C
C43 .11270(10) .6496(4) .2035(2) .0510(10) Uani d . 1 . . C
H2 .1950 .2972 .1734 .103 Uiso calc R 1 . . H
H3 .2372 .3960 .2698 .142 Uiso calc R 1 . . H
H4 .2755 .5277 .2474 .128 Uiso calc R 1 . . H
H5 .2729 .5581 .1282 .115 Uiso calc R 1 . . H
H6 .2318 .4533 .0316 .089 Uiso calc R 1 . . H
H8 .1463 .0379 -.0523 .100 Uiso calc R 1 . . H
H9 .1606 -.1898 -.0558 .136 Uiso calc R 1 . . H
H10 .2125 -.2623 .0120 .130 Uiso calc R 1 . . H
H11 .2502 -.1075 .0821 .114 Uiso calc R 1 . . H
H12 .2364 .1233 .0852 .088 Uiso calc R 1 . . H
H14 .2033 .2200 -.0944 .077 Uiso calc R 1 . . H
H15 .2044 .3364 -.1970 .096 Uiso calc R 1 . . H
H16 .1789 .5468 -.2301 .104 Uiso calc R 1 . . H
H17 .1518 .6433 -.1610 .103 Uiso calc R 1 . . H
H18 .1500 .5283 -.0587 .080 Uiso calc R 1 . . H
H20 .0489 .3409 -.1155 .110 Uiso calc R 1 . . H
H21 .0025 .4629 -.1800 .130 Uiso calc R 1 . . H
H22 -.0397 .4710 -.1388 .115 Uiso calc R 1 . . H
H23 -.0354 .3567 -.0329 .102 Uiso calc R 1 . . H
H24 .0102 .2285 .0310 .087 Uiso calc R 1 . . H
H26 .0162 .0259 -.1022 .092 Uiso calc R 1 . . H
H27 .0091 -.1898 -.1571 .115 Uiso calc R 1 . . H
H28 .0518 -.3394 -.1316 .116 Uiso calc R 1 . . H
H29 .1014 -.2803 -.0467 .123 Uiso calc R 1 . . H
H30 .1100 -.0634 .0066 .098 Uiso calc R 1 . . H
H32 .0891 .3000 .1495 .093 Uiso calc R 1 . . H
H33 .0825 .2563 .2595 .108 Uiso calc R 1 . . H
H34 .0589 .0528 .2765 .107 Uiso calc R 1 . . H
H35 .0416 -.1081 .1836 .092 Uiso calc R 1 . . H
H36 .0473 -.0664 .0720 .081 Uiso calc R 1 . . H
H39 .1520 .8331 .1249 .074 Uiso calc R 1 . . H
H41 .1275 .9378 .2974 .078 Uiso calc R 1 . . H
H43 .1027 .5642 .2012 .077 Uiso calc R 1 . . H

loop_
_atom_site_aniso_label
_atom_site_aniso_U_11
_atom_site_aniso_U_22
_atom_site_aniso_U_33
_atom_site_aniso_U_12
_atom_site_aniso_U_13
_atom_site_aniso_U_23
Ag1 .03920(10) .0502(2) .0564(2) -.00590(10) .02390(10) -.00680(10)
P1 .0347(4) .0368(4) .0439(4) -.0047(3) .0173(3) -.0039(4)
P2 .0358(4) .0525(5) .0494(5) -.0054(4) .0199(4) -.0014(4)
O1 .145(3) .073(2) .158(3) -.047(2) .115(3) -.060(2)
O2 .106(2) .075(2) .075(2) .007(2) .056(2) -.005(2)
O3 .104(2) .068(2) .099(2) -.014(2) .038(2) .014(2)
O4 .095(2) .070(2) .106(2) -.016(2) .032(2) -.034(2)
O5 .095(2) .109(3) .062(2) .003(2) .046(2) -.016(2)
O6 .095(2) .109(3) .099(2) -.026(2) .064(2) -.009(2)
N1 .056(2) .053(2) .080(2) -.001(2) .016(2) -.004(2)
N2 .051(2) .087(3) .056(2) .008(2) .0230(10) .004(2)
C1 .037(2) .041(2) .052(2) -.0040(10) .0160(10) -.009(2)
C2 .059(2) .095(3) .057(2) -.022(2) .026(2) -.017(2)
C3 .068(3) .159(5) .057(2) -.025(3) .022(2) -.038(3)
C4 .051(2) .108(4) .085(3) -.017(2) .013(2) -.048(3)
C5 .051(2) .081(3) .090(3) -.027(2) .018(2) -.016(3)
C6 .050(2) .061(2) .065(2) -.012(2) .019(2) -.006(2)
C7 .044(2) .038(2) .045(2) -.0030(10) .0190(10) -.0050(10)
C8 .060(2) .046(2) .084(3) -.003(2) .014(2) -.017(2)
C9 .078(3) .049(2) .130(4) -.008(2) .022(3) -.026(3)
C10 .105(4) .047(2) .106(4) .013(2) .038(3) -.009(2)
C11 .069(3) .064(3) .089(3) .026(2) .023(2) .005(2)
C12 .049(2) .053(2) .071(2) .005(2) .018(2) -.004(2)
C13 .039(2) .047(2) .044(2) -.0120(10) .0150(10) -.0050(10)
C14 .042(2) .063(2) .051(2) -.007(2) .0190(10) -.002(2)
C15 .053(2) .094(3) .050(2) -.020(2) .024(2) -.014(2)
C16 .076(3) .077(3) .053(2) -.021(2) .022(2) .006(2)
C17 .092(3) .052(2) .059(2) -.006(2) .023(2) .006(2)
C18 .069(2) .044(2) .049(2) -.001(2) .024(2) .000(2)
C19 .040(2) .047(2) .055(2) -.0070(10) .0190(10) .000(2)
C20 .067(2) .087(3) .072(3) .006(2) .033(2) .020(2)
C21 .081(3) .098(4) .077(3) .013(3) .025(2) .035(3)
C22 .055(2) .066(3) .092(3) .008(2) .008(2) .005(2)
C23 .049(2) .070(3) .089(3) .004(2) .028(2) -.007(2)
C24 .048(2) .063(2) .068(2) .001(2) .028(2) .001(2)
C25 .046(2) .052(2) .049(2) -.002(2) .023(2) .003(2)
C26 .049(2) .070(3) .068(2) -.010(2) .026(2) -.016(2)
C27 .071(3) .083(3) .084(3) -.025(2) .037(2) -.029(2)
C28 .108(4) .055(2) .085(3) -.009(2) .055(3) -.010(2)
C29 .096(3) .066(3) .086(3) .024(3) .036(3) .012(3)
C30 .062(2) .068(3) .061(2) .008(2) .017(2) .002(2)
C31 .036(2) .059(2) .051(2) .000(2) .0200(10) .004(2)
C32 .065(2) .064(2) .062(2) -.005(2) .031(2) -.005(2)
C33 .076(3) .084(3) .062(2) .006(2) .033(2) -.009(2)
C34 .066(2) .098(3) .061(2) .013(2) .037(2) .015(2)
C35 .048(2) .075(3) .066(2) .005(2) .026(2) .022(2)
C36 .043(2) .064(2) .054(2) -.006(2) .017(2) .005(2)
C37 .060(2) .059(2) .070(2) .002(2) .031(2) -.013(2)
C38 .050(2) .047(2) .050(2) .006(2) .021(2) -.004(2)
C39 .047(2) .053(2) .047(2) .004(2) .0160(10) .006(2)
C40 .044(2) .045(2) .053(2) .006(2) .011(2) .001(2)
C41 .047(2) .061(2) .044(2) .011(2) .012(2) -.006(2)
C42 .042(2) .062(2) .042(2) .009(2) .0150(10) .002(2)
C43 .046(2) .056(2) .052(2) .006(2) .019(2) .003(2)

loop_
_atom_type_symbol
_atom_type_description
_atom_type_scat_dispersion_real
_atom_type_scat_dispersion_imag
_atom_type_scat_source
C C .0033 .0016 'International Tables Vol C Tables 4.2.6.8 and 6.1.1.4'
H H .0000 .0000 'International Tables Vol C Tables 4.2.6.8 and 6.1.1.4'
N N .0061 .0033 'International Tables Vol C Tables 4.2.6.8 and 6.1.1.4'
O O .0106 .0060 'International Tables Vol C Tables 4.2.6.8 and 6.1.1.4'
P P .1023 .0942 'International Tables Vol C Tables 4.2.6.8 and 6.1.1.4'
Ag Ag -.8971 1.1015 'International Tables Vol C Tables 4.2.6.8 and 6.1.1.4'

loop_
_geom_angle_atom_site_label_1
_geom_angle_atom_site_label_2
_geom_angle_atom_site_label_3
_geom_angle
_geom_angle_publ_flag
O1 Ag1 P1 115.50(10) yes
O1 Ag1 P2 96.40(10) yes
P1 Ag1 P2 147.30(10) yes
C1 P1 C7 104.20(10) yes
C1 P1 C13 103.50(10) yes
C7 P1 C13 104.90(10) yes
C1 P1 Ag1 116.30(10) yes
C7 P1 Ag1 112.20(10) yes
C13 P1 Ag1 114.50(10) yes
C19 P2 C25 103.9(2) yes
C19 P2 C31 102.9(2) yes
C25 P2 C31 103.1(2) yes
C19 P2 Ag1 115.60(10) yes
C25 P2 Ag1 118.20(10) yes
C31 P2 Ag1 111.40(10) yes
C37 O1 Ag1 115.1(2) ?
O4 N1 O3 124.3(4) ?
O4 N1 C40 118.5(4) ?
O3 N1 C40 117.2(3) ?
O5 N2 O6 124.6(3) ?
O5 N2 C42 117.7(4) ?
O6 N2 C42 117.7(3) ?
C2 C1 C6 118.7(3) ?
C2 C1 P1 118.4(3) ?
C6 C1 P1 122.8(3) ?
C1 C2 C3 120.2(4) ?
C4 C3 C2 120.6(4) ?
C3 C4 C5 119.9(4) ?
C4 C5 C6 119.6(4) ?
C1 C6 C5 120.9(4) ?
C8 C7 C12 118.4(3) ?
C8 C7 P1 117.4(2) ?
C12 C7 P1 124.1(2) ?
C9 C8 C7 120.9(4) ?
C8 C9 C10 120.0(4) ?
C11 C10 C9 120.2(4) ?
C10 C11 C12 120.0(4) ?
C7 C12 C11 120.3(4) ?
C18 C13 C14 119.3(3) ?
C18 C13 P1 117.4(2) ?
C14 C13 P1 123.3(3) ?
C15 C14 C13 119.8(4) ?
C16 C15 C14 120.6(4) ?
C17 C16 C15 120.0(4) ?
C16 C17 C18 120.2(4) ?
C13 C18 C17 120.2(3) ?
C20 C19 C24 117.6(3) ?
C20 C19 P2 118.8(3) ?
C24 C19 P2 123.6(3) ?
C19 C20 C21 121.2(4) ?
C22 C21 C20 120.5(4) ?
C23 C22 C21 119.3(4) ?
C22 C23 C24 120.9(4) ?
C23 C24 C19 120.4(4) ?
C30 C25 C26 118.0(3) ?
C30 C25 P2 118.4(3) ?
C26 C25 P2 123.6(3) ?
C27 C26 C25 120.2(4) ?
C28 C27 C26 120.7(4) ?
C29 C28 C27 119.9(4) ?
C28 C29 C30 120.6(4) ?
C29 C30 C25 120.5(4) ?
C36 C31 C32 119.0(3) ?
C36 C31 P2 123.3(3) ?
C32 C31 P2 117.7(3) ?
C33 C32 C31 119.6(4) ?
C34 C33 C32 120.9(4) ?
C35 C34 C33 119.8(4) ?
C34 C35 C36 120.3(4) ?
C31 C36 C35 120.3(4) ?
O2 C37 O1 127.3(4) ?
O2 C37 C38 118.6(4) ?
O1 C37 C38 114.1(3) ?
C43 C38 C39 119.5(3) ?
C43 C38 C37 120.1(3) ?
C39 C38 C37 120.4(3) ?
C40 C39 C38 118.9(3) ?
C41 C40 C39 123.1(3) ?
C41 C40 N1 118.0(3) ?
C39 C40 N1 118.9(3) ?
C42 C41 C40 116.2(3) ?
C43 C42 C41 123.0(3) ?
C43 C42 N2 118.7(3) ?
C41 C42 N2 118.4(3) ?
C42 C43 C38 119.3(3) ?
C1 C2 H2 119.9 ?
C3 C2 H2 119.9 ?
C4 C3 H3 119.7 ?
C2 C3 H3 119.7 ?
C3 C4 H4 120.0 ?
C5 C4 H4 120.0 ?
C4 C5 H5 120.2 ?
C6 C5 H5 120.2 ?
C1 C6 H6 119.6 ?
C5 C6 H6 119.6 ?
C9 C8 H8 119.5 ?
C7 C8 H8 119.5 ?
C8 C9 H9 120.0 ?
C10 C9 H9 120.0 ?
C11 C10 H10 119.9 ?
C9 C10 H10 119.9 ?
C10 C11 H11 120.0 ?
C12 C11 H11 120.0 ?
C7 C12 H12 119.8 ?
C11 C12 H12 119.8 ?
C15 C14 H14 120.1 ?
C13 C14 H14 120.1 ?
C16 C15 H15 119.7 ?
C14 C15 H15 119.7 ?
C17 C16 H16 120.0 ?
C15 C16 H16 120.0 ?
C16 C17 H17 119.9 ?
C18 C17 H17 119.9 ?
C13 C18 H18 119.9 ?
C17 C18 H18 119.9 ?
C19 C20 H20 119.4 ?
C21 C20 H20 119.4 ?
C22 C21 H21 119.7 ?
C20 C21 H21 119.7 ?
C23 C22 H22 120.4 ?
C21 C22 H22 120.4 ?
C22 C23 H23 119.5 ?
C24 C23 H23 119.5 ?
C23 C24 H24 119.8 ?
C19 C24 H24 119.8 ?
C27 C26 H26 119.9 ?
C25 C26 H26 119.9 ?
C28 C27 H27 119.6 ?
C26 C27 H27 119.6 ?
C29 C28 H28 120.1 ?
C27 C28 H28 120.1 ?
C28 C29 H29 119.7 ?
C30 C29 H29 119.7 ?
C29 C30 H30 119.7 ?
C25 C30 H30 119.7 ?
C33 C32 H32 120.2 ?
C31 C32 H32 120.2 ?
C34 C33 H33 119.6 ?
C32 C33 H33 119.6 ?
C35 C34 H34 120.1 ?
C33 C34 H34 120.1 ?
C34 C35 H35 119.8 ?
C36 C35 H35 119.8 ?
C31 C36 H36 119.8 ?
C35 C36 H36 119.8 ?
C40 C39 H39 120.6 ?
C38 C39 H39 120.6 ?
C42 C41 H41 121.9 ?
C40 C41 H41 121.9 ?
C42 C43 H43 120.4 ?
C38 C43 H43 120.4 ?

loop_
_geom_bond_atom_site_label_1
_geom_bond_atom_site_label_2
_geom_bond_site_symmetry_2
_geom_bond_distance
_geom_bond_publ_flag
Ag1 O1 . 2.285(3) yes
Ag1 P1 . 2.4320(10) yes
Ag1 P2 . 2.4660(10) yes
P1 C1 . 1.826(3) yes
P1 C7 . 1.826(3) yes
P1 C13 . 1.830(3) yes
P2 C19 . 1.827(3) yes
P2 C25 . 1.824(4) yes
P2 C31 . 1.828(3) yes
O1 C37 . 1.238(5) ?
O2 C37 . 1.231(4) ?
O3 N1 . 1.216(4) ?
O4 N1 . 1.212(4) ?
O5 N2 . 1.223(4) ?
O6 N2 . 1.227(4) ?
N1 C40 . 1.478(5) ?
N2 C42 . 1.477(4) ?
C1 C2 . 1.375(5) ?
C1 C6 . 1.387(4) ?
C2 C3 . 1.391(5) ?
C3 C4 . 1.367(6) ?
C4 C5 . 1.372(6) ?
C5 C6 . 1.391(5) ?
C7 C8 . 1.379(4) ?
C7 C12 . 1.387(4) ?
C8 C9 . 1.372(5) ?
C9 C10 . 1.375(6) ?
C10 C11 . 1.356(6) ?
C11 C12 . 1.390(5) ?
C13 C18 . 1.387(5) ?
C13 C14 . 1.399(4) ?
C14 C15 . 1.385(5) ?
C15 C16 . 1.373(6) ?
C16 C17 . 1.380(6) ?
C17 C18 . 1.385(5) ?
C19 C20 . 1.379(5) ?
C19 C24 . 1.394(5) ?
C20 C21 . 1.382(6) ?
C21 C22 . 1.368(6) ?
C22 C23 . 1.359(6) ?
C23 C24 . 1.387(5) ?
C25 C30 . 1.386(5) ?
C25 C26 . 1.397(5) ?
C26 C27 . 1.385(6) ?
C27 C28 . 1.361(6) ?
C28 C29 . 1.361(6) ?
C29 C30 . 1.384(6) ?
C31 C36 . 1.388(5) ?
C31 C32 . 1.399(5) ?
C32 C33 . 1.386(5) ?
C33 C34 . 1.380(6) ?
C34 C35 . 1.366(6) ?
C35 C36 . 1.394(5) ?
C37 C38 . 1.521(5) ?
C38 C43 . 1.386(4) ?
C38 C39 . 1.390(5) ?
C39 C40 . 1.381(5) ?
C40 C41 . 1.381(5) ?
C41 C42 . 1.378(5) ?
C42 C43 . 1.379(5) ?
C2 H2 . .9300 ?
C3 H3 . .9300 ?
C4 H4 . .9300 ?
C5 H5 . .9300 ?
C6 H6 . .9300 ?
C8 H8 . .9300 ?
C9 H9 . .9300 ?
C10 H10 . .9300 ?
C11 H11 . .9300 ?
C12 H12 . .9300 ?
C14 H14 . .9300 ?
C15 H15 . .9300 ?
C16 H16 . .9300 ?
C17 H17 . .9300 ?
C18 H18 . .9300 ?
C20 H20 . .9300 ?
C21 H21 . .9300 ?
C22 H22 . .9300 ?
C23 H23 . .9300 ?
C24 H24 . .9300 ?
C26 H26 . .9300 ?
C27 H27 . .9300 ?
C28 H28 . .9300 ?
C29 H29 . .9300 ?
C30 H30 . .9300 ?
C32 H32 . .9300 ?
C33 H33 . .9300 ?
C34 H34 . .9300 ?
C35 H35 . .9300 ?
C36 H36 . .9300 ?
C39 H39 . .9300 ?
C41 H41 . .9300 ?
C43 H43 . .9300 ?

loop_
_geom_torsion_atom_site_label_1
_geom_torsion_atom_site_label_2
_geom_torsion_atom_site_label_3
_geom_torsion_atom_site_label_4
_geom_torsion
O1 Ag1 P1 C7 142.2(2)
P2 Ag1 P1 C7 -23.60(10)
O1 Ag1 P1 C1 22.4(2)
P2 Ag1 P1 C1 -143.40(10)
O1 Ag1 P1 C13 -98.4(2)
P2 Ag1 P1 C13 95.80(10)
O1 Ag1 P2 C25 -174.5(2)
P1 Ag1 P2 C25 -7.40(10)
O1 Ag1 P2 C31 -55.6(2)
P1 Ag1 P2 C31 111.60(10)
O1 Ag1 P2 C19 61.4(2)
P1 Ag1 P2 C19 -131.50(10)
P1 Ag1 O1 C37 36.2(4)
P2 Ag1 O1 C37 -151.5(3)
C7 P1 C1 C2 -83.3(3)
C13 P1 C1 C2 167.3(3)
Ag1 P1 C1 C2 40.8(3)
C7 P1 C1 C6 95.2(3)
C13 P1 C1 C6 -14.3(3)
Ag1 P1 C1 C6 -140.7(3)
C6 C1 C2 C3 .4(6)
P1 C1 C2 C3 178.9(4)
C1 C2 C3 C4 .9(8)
C2 C3 C4 C5 -.9(8)
C3 C4 C5 C6 -.3(7)
C2 C1 C6 C5 -1.5(6)
P1 C1 C6 C5 180.0(3)
C4 C5 C6 C1 1.5(6)
C1 P1 C7 C8 168.9(3)
C13 P1 C7 C8 -82.7(3)
Ag1 P1 C7 C8 42.2(3)
C1 P1 C7 C12 -8.4(3)
C13 P1 C7 C12 100.0(3)
Ag1 P1 C7 C12 -135.1(3)
C12 C7 C8 C9 -.1(6)
P1 C7 C8 C9 -177.5(4)
C7 C8 C9 C10 .4(8)
C8 C9 C10 C11 -.3(8)
C9 C10 C11 C12 .0(8)
C8 C7 C12 C11 -.3(6)
P1 C7 C12 C11 176.9(3)
C10 C11 C12 C7 .4(7)
C7 P1 C13 C18 167.4(2)
C1 P1 C13 C18 -83.7(3)
Ag1 P1 C13 C18 43.9(3)
C7 P1 C13 C14 -13.9(3)
C1 P1 C13 C14 95.0(3)
Ag1 P1 C13 C14 -137.4(2)
C18 C13 C14 C15 .6(5)
P1 C13 C14 C15 -178.1(2)
C13 C14 C15 C16 -.1(5)
C14 C15 C16 C17 -.2(6)
C15 C16 C17 C18 -.1(6)
C14 C13 C18 C17 -.9(5)
P1 C13 C18 C17 177.9(3)
C16 C17 C18 C13 .7(6)
C25 P2 C19 C20 -84.6(3)
C31 P2 C19 C20 168.2(3)
Ag1 P2 C19 C20 46.6(3)
C25 P2 C19 C24 95.6(3)
C31 P2 C19 C24 -11.6(3)
Ag1 P2 C19 C24 -133.2(3)
C24 C19 C20 C21 -2.0(6)
P2 C19 C20 C21 178.2(4)
C19 C20 C21 C22 1.5(8)
C20 C21 C22 C23 .1(7)
C21 C22 C23 C24 -1.0(7)
C22 C23 C24 C19 .5(6)
C20 C19 C24 C23 1.1(6)
P2 C19 C24 C23 -179.1(3)
C31 P2 C25 C30 -83.2(3)
C19 P2 C25 C30 169.8(3)
Ag1 P2 C25 C30 40.1(3)
C31 P2 C25 C26 96.4(3)
C19 P2 C25 C26 -10.7(3)
Ag1 P2 C25 C26 -140.4(3)
C30 C25 C26 C27 2.2(5)
P2 C25 C26 C27 -177.3(3)
C25 C26 C27 C28 -1.2(6)
C26 C27 C28 C29 1.2(7)
C27 C28 C29 C30 -2.2(7)
C28 C29 C30 C25 3.3(7)
C26 C25 C30 C29 -3.2(6)
P2 C25 C30 C29 176.3(3)
C25 P2 C31 C36 -14.8(3)
C19 P2 C31 C36 93.1(3)
Ag1 P2 C31 C36 -142.5(2)
C25 P2 C31 C32 166.8(3)
C19 P2 C31 C32 -85.3(3)
Ag1 P2 C31 C32 39.1(3)
C36 C31 C32 C33 -2.1(5)
P2 C31 C32 C33 176.4(3)
C31 C32 C33 C34 1.3(6)
C32 C33 C34 C35 .0(6)
C33 C34 C35 C36 -.4(6)
C32 C31 C36 C35 1.7(5)
P2 C31 C36 C35 -176.7(3)
C34 C35 C36 C31 -.5(5)
Ag1 O1 C37 O2 6.0(6)
Ag1 O1 C37 C38 -172.9(2)
O2 C37 C38 C43 -178.2(3)
O1 C37 C38 C43 .8(5)
O2 C37 C38 C39 .7(5)
O1 C37 C38 C39 179.7(4)
C43 C38 C39 C40 .9(5)
C37 C38 C39 C40 -178.1(3)
C38 C39 C40 C41 1.2(5)
C38 C39 C40 N1 -178.1(3)
O4 N1 C40 C41 14.7(5)
O3 N1 C40 C41 -165.2(3)
O4 N1 C40 C39 -166.0(3)
O3 N1 C40 C39 14.0(5)
C39 C40 C41 C42 -2.4(5)
N1 C40 C41 C42 176.8(3)
C40 C41 C42 C43 1.8(5)
C40 C41 C42 N2 -177.5(3)
O5 N2 C42 C43 177.9(3)
O6 N2 C42 C43 -1.8(5)
O5 N2 C42 C41 -2.9(5)
O6 N2 C42 C41 177.4(3)
C41 C42 C43 C38 .2(5)
N2 C42 C43 C38 179.4(3)
C39 C38 C43 C42 -1.5(5)
C37 C38 C43 C42 177.4(3)
